data_8100517
loop_
_publ_author_name
'Euler, H.'
'Barbier, B.'
'Meents, A.'
'Kirfel, A.'

_publ_section_title
;
Crystal structure of Tutton's salts, Cs~2~[M^II^(H~2~O)~2~](SeO~2~)
~2~, M^II^ = Mg, Mn, Co, Ni, Zn
;
_journal_issue 4
_journal_name_full 'Zeitschrift f\"ur Kristallographie - New Crystal Structures'
_journal_page_first 405
_journal_page_last 408
_journal_volume 218
_journal_year 2003
_chemical_formula_moiety '(Cs 1+)2, Co 2+, (Se O4 2-)2, 6(H2O)'
_chemical_formula_sum 'Co Cs2 H12 O14 Se2'
_chemical_formula_weight 718.77
_space_group_IT_number 14
_symmetry_cell_setting monoclinic
_symmetry_space_group_name_Hall '-P 2yab'
_symmetry_space_group_name_H-M 'P 1 21/a 1'
_cell_angle_alpha 90.00
_cell_angle_beta 106.239(9)
_cell_angle_gamma 90.00
_cell_formula_units_Z 2
_cell_length_a 9.4936(10)
_cell_length_b 13.0090(13)
_cell_length_c 6.4833(8)
_cell_measurement_temperature 293(2)
_cell_volume 768.76(15)
_diffrn_ambient_temperature 293(2)
_exptl_crystal_density_diffrn 3.105
_cod_original_sg_symbol_H-M 'P 21/a'
_cod_original_formula_sum 'H12 Co Cs2 O14 Se2'
_cod_database_code 8100517

loop_
_symmetry_equiv_pos_as_xyz
'x, y, z'
'-x+1/2, y+1/2, -z'
'-x, -y, -z'
'x-1/2, -y-1/2, z'

loop_
_atom_site_label
_atom_site_type_symbol
_atom_site_fract_x
_atom_site_fract_y
_atom_site_fract_z
_atom_site_U_iso_or_equiv
_atom_site_adp_type
_atom_site_occupancy
_atom_site_symmetry_multiplicity
_atom_site_Wyckoff_symbol
_atom_site_calc_flag
_atom_site_refinement_flags
_atom_site_disorder_assembly
_atom_site_disorder_group
Co Co 0.0000 0.0000 0.0000 0.02155(12) Uani 1 2 a d S . .
Se Se 0.39977(3) 0.144514(19) 0.74259(4) 0.02287(9) Uani 1 4 e d . . .
O1 O 0.4220(2) 0.24293(15) 0.5982(3) 0.0362(5) Uani 1 4 e d . . .
O2 O 0.5471(2) 0.07363(17) 0.8024(4) 0.0413(5) Uani 1 4 e d . . .
O3 O 0.2631(2) 0.07557(15) 0.5981(3) 0.0317(4) Uani 1 4 e d . . .
O4 O 0.3620(2) 0.18559(15) 0.9604(3) 0.0327(4) Uani 1 4 e d . . .
O5 O 0.1586(2) 0.10826(17) 0.1609(4) 0.0316(4) Uani 1 4 e d . . .
O6 O -0.1659(2) 0.10619(17) 0.0142(4) 0.0318(5) Uani 1 4 e d . . .
O7 O -0.0055(2) -0.06332(17) 0.2890(3) 0.0294(4) Uani 1 4 e d . . .
Cs Cs 0.13327(2) 0.351248(13) 0.35249(3) 0.03401(9) Uani 1 4 e d . . .
H1 H 0.195(4) 0.091(3) 0.275(7) 0.053(12) Uiso 1 4 e d . . .
H2 H 0.218(4) 0.124(3) 0.116(6) 0.043(11) Uiso 1 4 e d . . .
H3 H -0.238(4) 0.100(3) -0.055(6) 0.047(12) Uiso 1 4 e d . . .
H4 H -0.150(4) 0.173(3) -0.011(6) 0.050(11) Uiso 1 4 e d . . .
H5 H -0.074(5) -0.059(4) 0.318(8) 0.079(16) Uiso 1 4 e d . . .
H6 H 0.015(4) -0.126(3) 0.316(5) 0.033(9) Uiso 1 4 e d . . .

loop_
_atom_site_aniso_label
_atom_site_aniso_U_11
_atom_site_aniso_U_22
_atom_site_aniso_U_33
_atom_site_aniso_U_23
_atom_site_aniso_U_13
_atom_site_aniso_U_12
Co 0.0201(2) 0.0228(2) 0.0222(2) 0.00080(19) 0.00690(18) -0.00156(19)
Se 0.02096(14) 0.02383(15) 0.02370(14) -0.00096(10) 0.00606(10) -0.00200(10)
O1 0.0490(12) 0.0278(10) 0.0355(10) 0.0026(8) 0.0180(9) -0.0056(9)
O2 0.0256(10) 0.0419(12) 0.0526(13) -0.0004(10) 0.0049(9) 0.0055(9)
O3 0.0264(9) 0.0382(11) 0.0300(9) -0.0061(9) 0.0068(8) -0.0072(8)
O4 0.0414(11) 0.0326(10) 0.0270(9) -0.0047(8) 0.0143(8) -0.0051(9)
O5 0.0290(11) 0.0382(12) 0.0268(11) -0.0006(9) 0.0067(10) -0.0093(9)
O6 0.0246(11) 0.0297(11) 0.0413(12) 0.0009(9) 0.0096(10) 0.0028(9)
O7 0.0315(11) 0.0290(12) 0.0307(10) 0.0041(8) 0.0137(9) 0.0023(9)
Cs 0.03513(12) 0.03450(12) 0.03377(12) 0.00217(7) 0.01192(8) 0.00030(8)

loop_
_geom_bond_atom_site_label_1
_geom_bond_atom_site_label_2
_geom_bond_distance
_geom_bond_site_symmetry_2
_geom_bond_publ_flag
Co O7 2.061(2) 3 ?
Co O7 2.061(2) . ?
Co O5 2.112(2) . ?
Co O5 2.112(2) 3 ?
Co O6 2.116(2) 3 ?
Co O6 2.116(2) . ?
Se O2 1.629(2) . ?
Se O1 1.6342(19) . ?
Se O3 1.6386(18) . ?
Se O4 1.6404(18) . ?
Se Cs 3.8012(5) 4_665 ?
Se Cs 3.8633(5) 2_546 ?
Se Cs 3.9560(6) 4_666 ?
Se Cs 4.0561(5) . ?
O1 H6 1.84(4) 2_556 ?
O1 O7 2.682(3) 2_556 ?
O1 Cs 3.098(2) . ?
O1 Cs 3.138(2) 4_665 ?
O2 H3 2.02(4) 1_656 ?
O2 O6 2.719(3) 1_656 ?
O2 Cs 3.369(2) 2_546 ?
O2 Cs 3.386(2) 4_665 ?
O2 Cs 3.565(2) 4_666 ?
O2 Cs 5.530(2) . ?
O3 H1 2.02(4) . ?
O3 H5 2.02(5) 3_556 ?
O3 O7 2.747(3) 3_556 ?
O3 O5 2.762(3) . ?
O3 Cs 3.068(2) 2_546 ?
O3 H5 3.66(5) . ?
O3 Cs 3.977(2) . ?
O4 H4 1.86(4) 4_666 ?
O4 H2 2.08(4) 1_556 ?
O4 O6 2.753(3) 4_666 ?
O4 O5 2.799(3) 1_556 ?
O4 Cs 3.109(2) 4_666 ?
O4 Cs 4.484(2) . ?
O5 H2 0.73(4) . ?
O5 H1 0.76(4) . ?
O5 O7 2.931(3) 3 ?
O5 O6 2.959(3) . ?
O5 O7 2.970(3) . ?
O5 O6 3.020(3) 3 ?
O5 Cs 3.429(2) . ?
O5 H1 0.76(4) . ?
O5 H2 0.73(4) . ?
O6 O7 2.934(3) 3 ?
O6 O7 2.973(3) . ?
O6 Cs 3.330(2) 4_565 ?
O6 Cs 4.422(2) . ?
O6 H3 0.71(4) . ?
O6 H4 0.90(4) . ?
O7 H5 0.73(5) . ?
O7 H6 0.85(3) . ?
Cs O3 3.068(2) 2_556 ?
Cs O4 3.109(2) 4_564 ?
Cs O1 3.138(2) 4_565 ?
Cs O6 3.330(2) 4_665 ?
Cs O2 3.369(2) 2_556 ?
Cs O2 3.386(2) 4_565 ?
Cs O2 3.565(2) 4_564 ?
Cs Se 3.8012(5) 4_565 ?
Cs Se 3.8633(5) 2_556 ?
Cs Se 3.9560(6) 4_564 ?
